data_7114609
loop_
_publ_author_name
'Bin-Miao Yang'
'Kai Xiang'
'Yong-Qiang Tu'
'Shi-Heng Zhang'
'Deng-Tao Yang'
'Shao-Hua Wang'
'Fu-Ming Zhang'

_publ_section_title
;
 Spiro-fused six-membered N-heterocyclic carbene: a new scaffold toward
 unique properties and activities
;
_journal_name_full Chem.Commun.
_journal_page_first 7163
_journal_paper_doi 10.1039/C4CC01627K
_journal_volume 50
_journal_year 2014
_chemical_formula_moiety 'C22 H24 N2'
_chemical_formula_sum 'C22 H24 N2'
_chemical_formula_weight 316.43
_chemical_name_systematic
;
 ?
;
_space_group_crystal_system orthorhombic
_space_group_IT_number 61
_space_group_name_Hall '-P 2ac 2ab'
_space_group_name_H-M_alt 'P b c a'
_symmetry_space_group_name_Hall '-P 2ac 2ab'
_symmetry_space_group_name_H-M 'P b c a'
_atom_sites_solution_hydrogens mixed
_atom_sites_solution_primary iterative
_audit_creation_date 2013-10-30
_audit_creation_method
;
Olex2 1.2
(compiled 2013.09.17 svn.r2790 for OlexSys, GUI svn.r4601)
;
_cell_angle_alpha 90
_cell_angle_beta 90
_cell_angle_gamma 90
_cell_formula_units_Z 8
_cell_length_a 12.4457(9)
_cell_length_b 9.7837(5)
_cell_length_c 28.322(2)
_cell_measurement_reflns_used 1430
_cell_measurement_temperature 293(2)
_cell_measurement_theta_max 22.4160
_cell_measurement_theta_min 3.8730
_cell_volume 3448.6(4)
_computing_cell_refinement
;
CrysAlisPro, Agilent Technologies,
Version 1.171.36.24 (release 03-12-2012 CrysAlis171 .NET)
(compiled Dec  3 2012,18:21:49)
;
_computing_data_collection
;
CrysAlisPro, Agilent Technologies,
Version 1.171.36.24 (release 03-12-2012 CrysAlis171 .NET)
(compiled Dec  3 2012,18:21:49)
;
_computing_data_reduction
;
CrysAlisPro, Agilent Technologies,
Version 1.171.36.24 (release 03-12-2012 CrysAlis171 .NET)
(compiled Dec  3 2012,18:21:49)
;
_computing_molecular_graphics
;
O. V. Dolomanov, L. J. Bourhis, R. J. Gildea, J. A. K. Howard and H. Puschmann,
OLEX2: a complete structure solution, refinement and analysis program.
J. Appl. Cryst. (2009). 42, 339-341.
;
_computing_publication_material
;
O. V. Dolomanov, L. J. Bourhis, R. J. Gildea, J. A. K. Howard and H. Puschmann,
OLEX2: a complete structure solution, refinement and analysis program.
J. Appl. Cryst. (2009). 42, 339-341.
;
_computing_structure_refinement
;
SHELX, G.M. Sheldrick, Acta Cryst.
(2008). A64, 112-122
;
_computing_structure_solution 'SUPERFLIP, J. Appl. Cryst. (2007) 40, 786-790'
_diffrn_ambient_temperature 293(2)
_diffrn_detector_area_resol_mean 16.0733
_diffrn_measured_fraction_theta_full 0.9940
_diffrn_measured_fraction_theta_max 0.9021
_diffrn_measurement_details
;
  1 omega -103.00  -62.20   1.2000   24.0000
omega____ theta____ kappa____ phi______ frames
    -      -19.2137  178.0000  -90.0000 34

  2 omega  -52.00   60.80   1.2000   24.0000
omega____ theta____ kappa____ phi______ frames
    -       22.6512  -19.0000   30.0000 94

  3 omega   29.00   56.60   1.2000   24.0000
omega____ theta____ kappa____ phi______ frames
    -       22.6512  -38.0000  120.0000 23
;
_diffrn_measurement_device_type 'SuperNova, Dual, Cu at zero, Eos'
_diffrn_measurement_method '\w scans'
_diffrn_orient_matrix_UB_11 -0.0392179000
_diffrn_orient_matrix_UB_12 -0.0178040000
_diffrn_orient_matrix_UB_13 0.0170754000
_diffrn_orient_matrix_UB_21 -0.0370983000
_diffrn_orient_matrix_UB_22 -0.0147447000
_diffrn_orient_matrix_UB_23 -0.0183120000
_diffrn_orient_matrix_UB_31 0.0181895000
_diffrn_orient_matrix_UB_32 -0.0687505000
_diffrn_orient_matrix_UB_33 -0.0005000000
_diffrn_radiation_monochromator mirror
_diffrn_radiation_type 'Mo K\a'
_diffrn_radiation_wavelength 0.7107
_diffrn_reflns_av_R_equivalents 0.0860
_diffrn_reflns_av_unetI/netI 0.1314
_diffrn_reflns_Laue_measured_fraction_full 0.997
_diffrn_reflns_Laue_measured_fraction_max 0.997
_diffrn_reflns_limit_h_max 15
_diffrn_reflns_limit_h_min -15
_diffrn_reflns_limit_k_max 6
_diffrn_reflns_limit_k_min -12
_diffrn_reflns_limit_l_max 27
_diffrn_reflns_limit_l_min -35
_diffrn_reflns_number 9440
_diffrn_reflns_point_group_measured_fraction_full 0.997
_diffrn_reflns_point_group_measured_fraction_max 0.997
_diffrn_reflns_theta_full 25.500
_diffrn_reflns_theta_max 26.363
_diffrn_reflns_theta_min 3.014
_diffrn_source 'SuperNova (Mo) X-ray Source'
_exptl_absorpt_coefficient_mu 0.071
_exptl_absorpt_correction_T_max 1.00000
_exptl_absorpt_correction_T_min 0.97075
_exptl_absorpt_correction_type multi-scan
_exptl_absorpt_process_details
;
CrysAlisPro, Agilent Technologies,
Version 1.171.36.24 (release 03-12-2012 CrysAlis171 .NET)
(compiled Dec  3 2012,18:21:49)
Empirical absorption correction using spherical harmonics,
 implemented in SCALE3 ABSPACK scaling algorithm.
;
_exptl_crystal_colour 'clear light colourless'
_exptl_crystal_density_diffrn 1.219
_exptl_crystal_description block
_exptl_crystal_F_000 1360
_exptl_crystal_size_max 0.3500
_exptl_crystal_size_mid 0.3200
_exptl_crystal_size_min 0.2200
_refine_diff_density_max 0.292
_refine_diff_density_min -0.238
_refine_diff_density_rms 0.061
_refine_ls_extinction_coef 0.0048(9)
_refine_ls_extinction_expression Fc^*^=kFc[1+0.001xFc^2^\l^3^/sin(2\q)]^-1/4^
_refine_ls_extinction_method SHELXL
_refine_ls_goodness_of_fit_ref 1.025
_refine_ls_hydrogen_treatment mixed
_refine_ls_matrix_type full
_refine_ls_number_parameters 225
_refine_ls_number_reflns 3515
_refine_ls_number_restraints 0
_refine_ls_restrained_S_all 1.025
_refine_ls_R_factor_all 0.1496
_refine_ls_R_factor_gt 0.0734
_refine_ls_shift/su_max 0.000
_refine_ls_shift/su_mean 0.000
_refine_ls_structure_factor_coef Fsqd
_refine_ls_weighting_details
;
 w=1/[\s^2^(Fo^2^)+(0.0689P)^2^]
 where P=(Fo^2^+2Fc^2^)/3
;
_refine_ls_weighting_scheme calc
_refine_ls_wR_factor_gt 0.1593
_refine_ls_wR_factor_ref 0.2098
_reflns_Friedel_coverage 0.000
_reflns_number_gt 1789
_reflns_number_total 3515
_reflns_threshold_expression 'I > 2\s(I)'
_cod_data_source_file c4cc01627k2.cif
_cod_data_source_block tuyq0320_1
_cod_original_cell_volume 3448.7(4)
_cod_database_code 7114609
_shelxl_version_number 2013-2
_shelx_space_group_comment
;
The symmetry employed for this shelxl refinement is uniquely defined
by the following loop, which should always be used as a source of
symmetry information in preference to the above space-group names.
They are only intended as comments.
;
_reflns_odcompleteness_completeness 99.40
_reflns_odcompleteness_iscentric 1
_reflns_odcompleteness_theta 26.32
_olex2_refinement_description
;
1. Fixed Uiso
 At 1.2 times of:
  All C(H) groups, All C(H,H) groups
2.a Ternary CH refined with riding coordinates:
 C2(H2), C4(H4)
2.b Secondary CH2 refined with riding coordinates:
 C11(H11A,H11B), C12(H12A,H12B), C14(H14A,H14B), C15(H15A,H15B), C16(H16A,H16B)
2.c Aromatic/amide H refined with riding coordinates:
 C6(H6), C7(H7), C8(H8), C9(H9), C10(H10), C18(H18), C19(H19), C20(H20),
 C21(H21), C22(H22)
;

loop_
_space_group_symop_operation_xyz
'x, y, z'
'-x+1/2, -y, z+1/2'
'x+1/2, -y+1/2, -z'
'-x, y+1/2, -z+1/2'
'-x, -y, -z'
'x-1/2, y, -z-1/2'
'-x-1/2, y-1/2, z'
'x, -y-1/2, z-1/2'

loop_
_atom_site_label
_atom_site_type_symbol
_atom_site_fract_x
_atom_site_fract_y
_atom_site_fract_z
_atom_site_U_iso_or_equiv
_atom_site_adp_type
_atom_site_occupancy
_atom_site_site_symmetry_order
_atom_site_calc_flag
_atom_site_refinement_flags_posn
_atom_site_refinement_flags_adp
N1 N 0.3228(2) 0.9028(2) 0.65634(9) 0.0258(7) Uani 1 1 d . .
N2 N 0.4613(2) 0.8269(2) 0.60976(9) 0.0271(7) Uani 1 1 d . .
C1 C 0.3901(2) 0.7992(3) 0.64472(11) 0.0255(8) Uani 1 1 d . .
C2 C 0.3164(3) 1.0341(3) 0.63106(11) 0.0279(8) Uani 1 1 d . .
H2 H 0.2896 1.1045 0.6527 0.034 Uiso 1 1 calc R U
C3 C 0.4276(3) 1.0761(3) 0.61319(11) 0.0275(8) Uani 1 1 d . .
C4 C 0.4792(3) 0.9598(3) 0.58517(12) 0.0289(8) Uani 1 1 d . .
H4 H 0.4512 0.9569 0.5528 0.035 Uiso 1 1 calc R U
C5 C 0.2467(3) 0.8782(3) 0.69342(10) 0.0256(8) Uani 1 1 d . .
C6 C 0.1504(3) 0.9489(3) 0.69497(11) 0.0308(8) Uani 1 1 d . .
H6 H 0.1355 1.0150 0.6723 0.037 Uiso 1 1 calc R U
C7 C 0.0765(3) 0.9214(3) 0.73008(12) 0.0366(9) Uani 1 1 d . .
H7 H 0.0122 0.9698 0.7308 0.044 Uiso 1 1 calc R U
C8 C 0.0963(3) 0.8238(3) 0.76403(13) 0.0392(9) Uani 1 1 d . .
H8 H 0.0452 0.8043 0.7870 0.047 Uiso 1 1 calc R U
C9 C 0.1936(3) 0.7552(4) 0.76322(12) 0.0380(9) Uani 1 1 d . .
H9 H 0.2085 0.6900 0.7862 0.046 Uiso 1 1 calc R U
C10 C 0.2691(3) 0.7824(3) 0.72855(12) 0.0324(9) Uani 1 1 d . .
H10 H 0.3347 0.7369 0.7287 0.039 Uiso 1 1 calc R U
C11 C 0.2465(3) 1.0332(3) 0.58646(11) 0.0304(8) Uani 1 1 d . .
H11A H 0.1722 1.0528 0.5942 0.036 Uiso 1 1 calc R U
H11B H 0.2501 0.9449 0.5710 0.036 Uiso 1 1 calc R U
C12 C 0.2933(3) 1.1455(3) 0.55443(12) 0.0352(9) Uani 1 1 d . .
H12A H 0.2430 1.2207 0.5511 0.042 Uiso 1 1 calc R U
H12B H 0.3096 1.1095 0.5233 0.042 Uiso 1 1 calc R U
C13 C 0.3968(3) 1.1931(3) 0.57968(12) 0.0299(8) Uani 1 1 d . .
H13A H 0.380(3) 1.275(3) 0.5992(12) 0.036 Uiso 1 1 d . U
H13B H 0.455(2) 1.221(3) 0.5559(11) 0.021(8) Uiso 1 1 d . .
C14 C 0.5094(3) 1.1137(3) 0.65140(13) 0.0344(9) Uani 1 1 d . .
H14A H 0.5068 1.2109 0.6580 0.041 Uiso 1 1 calc R U
H14B H 0.4947 1.0641 0.6803 0.041 Uiso 1 1 calc R U
C15 C 0.6176(3) 1.0746(4) 0.63195(14) 0.0498(11) Uani 1 1 d . .
H15A H 0.6551 1.0160 0.6541 0.060 Uiso 1 1 calc R U
H15B H 0.6608 1.1557 0.6266 0.060 Uiso 1 1 calc R U
C16 C 0.5994(3) 0.9991(3) 0.58547(13) 0.0371(9) Uani 1 1 d . .
H16A H 0.6441 0.9181 0.5838 0.045 Uiso 1 1 calc R U
H16B H 0.6162 1.0578 0.5589 0.045 Uiso 1 1 calc R U
C17 C 0.5213(3) 0.7103(3) 0.59356(12) 0.0274(8) Uani 1 1 d . .
C18 C 0.5447(3) 0.6948(3) 0.54590(12) 0.0345(9) Uani 1 1 d . .
H18 H 0.5244 0.7620 0.5245 0.041 Uiso 1 1 calc R U
C19 C 0.5981(3) 0.5793(3) 0.53031(13) 0.0393(10) Uani 1 1 d . .
H19 H 0.6141 0.5703 0.4984 0.047 Uiso 1 1 calc R U
C20 C 0.6278(3) 0.4781(3) 0.56104(13) 0.0379(9) Uani 1 1 d . .
H20 H 0.6616 0.3995 0.5500 0.045 Uiso 1 1 calc R U
C21 C 0.6069(3) 0.4945(3) 0.60879(13) 0.0329(9) Uani 1 1 d . .
H21 H 0.6279 0.4271 0.6300 0.040 Uiso 1 1 calc R U
C22 C 0.5548(3) 0.6104(3) 0.62515(12) 0.0297(8) Uani 1 1 d . .
H22 H 0.5423 0.6213 0.6573 0.036 Uiso 1 1 calc R U

loop_
_atom_site_aniso_label
_atom_site_aniso_U_11
_atom_site_aniso_U_22
_atom_site_aniso_U_33
_atom_site_aniso_U_23
_atom_site_aniso_U_13
_atom_site_aniso_U_12
N1 0.0338(15) 0.0249(13) 0.0188(14) 0.0020(11) 0.0028(13) 0.0015(12)
N2 0.0330(16) 0.0295(14) 0.0188(14) -0.0012(12) 0.0056(13) 0.0036(12)
C1 0.0292(18) 0.0324(17) 0.0149(16) -0.0032(14) -0.0034(15) 0.0006(14)
C2 0.040(2) 0.0241(15) 0.0199(17) 0.0016(13) 0.0041(16) 0.0001(15)
C3 0.035(2) 0.0287(16) 0.0186(17) 0.0023(14) -0.0013(16) -0.0029(14)
C4 0.0344(19) 0.0343(18) 0.0181(17) 0.0041(14) 0.0052(16) -0.0008(15)
C5 0.0328(19) 0.0287(16) 0.0155(16) -0.0026(14) 0.0035(15) 0.0008(14)
C6 0.044(2) 0.0292(17) 0.0193(17) 0.0025(14) 0.0032(17) 0.0032(16)
C7 0.041(2) 0.0407(19) 0.028(2) 0.0025(16) 0.0068(18) 0.0064(17)
C8 0.043(2) 0.043(2) 0.031(2) 0.0021(17) 0.0155(18) 0.0027(17)
C9 0.051(2) 0.0382(19) 0.025(2) 0.0094(16) 0.0067(19) 0.0039(18)
C10 0.040(2) 0.0342(18) 0.0235(19) 0.0029(15) 0.0041(17) 0.0063(16)
C11 0.0317(19) 0.0355(18) 0.0240(19) 0.0015(15) 0.0007(16) 0.0017(15)
C12 0.045(2) 0.0345(18) 0.0257(19) 0.0026(16) -0.0009(17) -0.0015(16)
C13 0.038(2) 0.0290(17) 0.0225(18) 0.0054(15) 0.0024(17) -0.0004(15)
C14 0.041(2) 0.0317(18) 0.030(2) 0.0036(15) -0.0041(17) -0.0022(16)
C15 0.042(2) 0.062(2) 0.045(3) -0.014(2) 0.001(2) -0.003(2)
C16 0.037(2) 0.0385(19) 0.036(2) 0.0002(17) 0.0078(18) -0.0036(16)
C17 0.0283(18) 0.0325(17) 0.0215(18) -0.0060(14) 0.0012(15) -0.0027(14)
C18 0.041(2) 0.0389(19) 0.0232(18) 0.0012(15) 0.0069(17) 0.0009(16)
C19 0.041(2) 0.047(2) 0.030(2) -0.0071(18) 0.0121(18) -0.0021(17)
C20 0.036(2) 0.0385(19) 0.040(2) -0.0085(18) 0.0069(19) 0.0027(17)
C21 0.0275(19) 0.0340(18) 0.037(2) -0.0024(17) 0.0029(17) 0.0024(14)
C22 0.0327(19) 0.0351(17) 0.0211(17) -0.0029(15) 0.0005(16) -0.0030(15)

loop_
_atom_type_symbol
_atom_type_description
_atom_type_scat_dispersion_real
_atom_type_scat_dispersion_imag
_atom_type_scat_source
C C 0.0033 0.0016 'International Tables Vol C Tables 4.2.6.8 and 6.1.1.4'
H H 0.0000 0.0000 'International Tables Vol C Tables 4.2.6.8 and 6.1.1.4'
N N 0.0061 0.0033 'International Tables Vol C Tables 4.2.6.8 and 6.1.1.4'

loop_
_geom_angle_atom_site_label_1
_geom_angle_atom_site_label_2
_geom_angle_atom_site_label_3
_geom_angle
C1 N1 C2 124.6(3)
C1 N1 C5 117.4(2)
C5 N1 C2 117.8(2)
C1 N2 C4 127.8(2)
C1 N2 C17 114.4(2)
C17 N2 C4 117.7(2)
N1 C1 N2 115.6(3)
N1 C2 H2 109.1
N1 C2 C3 110.2(3)
N1 C2 C11 115.2(3)
C3 C2 H2 109.1
C3 C2 C11 104.0(3)
C11 C2 H2 109.1
C2 C3 C13 100.3(3)
C2 C3 C14 115.6(3)
C4 C3 C2 110.7(2)
C4 C3 C13 109.8(3)
C4 C3 C14 105.5(3)
C14 C3 C13 115.0(3)
N2 C4 C3 110.1(2)
N2 C4 H4 110.9
N2 C4 C16 111.1(3)
C3 C4 H4 110.9
C3 C4 C16 102.6(2)
C16 C4 H4 110.9
C6 C5 N1 120.7(3)
C6 C5 C10 119.1(3)
C10 C5 N1 120.2(3)
C5 C6 H6 119.9
C7 C6 C5 120.2(3)
C7 C6 H6 119.9
C6 C7 H7 119.4
C8 C7 C6 121.2(3)
C8 C7 H7 119.4
C7 C8 H8 120.6
C7 C8 C9 118.7(3)
C9 C8 H8 120.6
C8 C9 H9 119.6
C10 C9 C8 120.8(3)
C10 C9 H9 119.6
C5 C10 H10 120.0
C9 C10 C5 120.0(3)
C9 C10 H10 120.0
C2 C11 H11A 110.6
C2 C11 H11B 110.6
C2 C11 C12 105.5(3)
H11A C11 H11B 108.8
C12 C11 H11A 110.6
C12 C11 H11B 110.6
C11 C12 H12A 110.8
C11 C12 H12B 110.8
C11 C12 C13 104.9(3)
H12A C12 H12B 108.8
C13 C12 H12A 110.8
C13 C12 H12B 110.8
C3 C13 C12 105.7(3)
C3 C13 H13A 108.0(19)
C3 C13 H13B 115.3(16)
C12 C13 H13A 108.8(19)
C12 C13 H13B 111.3(16)
H13A C13 H13B 108(2)
C3 C14 H14A 110.5
C3 C14 H14B 110.5
H14A C14 H14B 108.7
C15 C14 C3 106.0(3)
C15 C14 H14A 110.5
C15 C14 H14B 110.5
C14 C15 H15A 110.1
C14 C15 H15B 110.1
C14 C15 C16 107.8(3)
H15A C15 H15B 108.5
C16 C15 H15A 110.1
C16 C15 H15B 110.1
C4 C16 H16A 110.6
C4 C16 H16B 110.6
C15 C16 C4 105.6(3)
C15 C16 H16A 110.6
C15 C16 H16B 110.6
H16A C16 H16B 108.7
C18 C17 N2 120.4(3)
C18 C17 C22 119.1(3)
C22 C17 N2 120.6(3)
C17 C18 H18 120.0
C19 C18 C17 120.0(3)
C19 C18 H18 120.0
C18 C19 H19 119.4
C20 C19 C18 121.2(3)
C20 C19 H19 119.4
C19 C20 H20 120.5
C19 C20 C21 119.0(3)
C21 C20 H20 120.5
C20 C21 H21 119.7
C22 C21 C20 120.6(3)
C22 C21 H21 119.7
C17 C22 H22 120.0
C21 C22 C17 120.0(3)
C21 C22 H22 120.0

loop_
_geom_bond_atom_site_label_1
_geom_bond_atom_site_label_2
_geom_bond_distance
N1 C1 1.356(4)
N1 C2 1.473(4)
N1 C5 1.435(4)
N2 C1 1.357(4)
N2 C4 1.492(4)
N2 C17 1.438(4)
C2 H2 0.9800
C2 C3 1.530(4)
C2 C11 1.533(4)
C3 C4 1.529(4)
C3 C13 1.535(4)
C3 C14 1.531(5)
C4 H4 0.9800
C4 C16 1.544(5)
C5 C6 1.384(4)
C5 C10 1.395(4)
C6 H6 0.9300
C6 C7 1.381(5)
C7 H7 0.9300
C7 C8 1.378(5)
C8 H8 0.9300
C8 C9 1.386(5)
C9 H9 0.9300
C9 C10 1.385(5)
C10 H10 0.9300
C11 H11A 0.9700
C11 H11B 0.9700
C11 C12 1.539(4)
C12 H12A 0.9700
C12 H12B 0.9700
C12 C13 1.546(5)
C13 H13A 0.99(3)
C13 H13B 1.02(3)
C14 H14A 0.9700
C14 H14B 0.9700
C14 C15 1.504(5)
C15 H15A 0.9700
C15 H15B 0.9700
C15 C16 1.526(5)
C16 H16A 0.9700
C16 H16B 0.9700
C17 C18 1.389(4)
C17 C22 1.390(4)
C18 H18 0.9300
C18 C19 1.383(4)
C19 H19 0.9300
C19 C20 1.369(5)
C20 H20 0.9300
C20 C21 1.387(5)
C21 H21 0.9300
C21 C22 1.385(4)
C22 H22 0.9300

loop_
_geom_torsion_atom_site_label_1
_geom_torsion_atom_site_label_2
_geom_torsion_atom_site_label_3
_geom_torsion_atom_site_label_4
_geom_torsion
N1 C2 C3 C4 51.9(3)
N1 C2 C3 C13 167.8(2)
N1 C2 C3 C14 -67.8(3)
N1 C2 C11 C12 -152.7(3)
N1 C5 C6 C7 178.2(3)
N1 C5 C10 C9 -177.5(3)
N2 C4 C16 C15 -86.4(3)
N2 C17 C18 C19 -177.0(3)
N2 C17 C22 C21 176.1(3)
C1 N1 C2 C3 -34.7(4)
C1 N1 C2 C11 82.5(4)
C1 N1 C5 C6 -153.2(3)
C1 N1 C5 C10 27.0(4)
C1 N2 C4 C3 15.5(4)
C1 N2 C4 C16 128.4(3)
C1 N2 C17 C18 141.6(3)
C1 N2 C17 C22 -37.2(4)
C2 N1 C1 N2 5.8(4)
C2 N1 C5 C6 21.9(4)
C2 N1 C5 C10 -158.0(3)
C2 C3 C4 N2 -42.8(4)
C2 C3 C4 C16 -161.1(3)
C2 C3 C13 C12 -39.6(3)
C2 C3 C14 C15 149.1(3)
C2 C11 C12 C13 7.0(3)
C3 C2 C11 C12 -32.0(3)
C3 C4 C16 C15 31.2(3)
C3 C14 C15 C16 -6.6(4)
C4 N2 C1 N1 4.6(4)
C4 N2 C17 C18 -35.2(4)
C4 N2 C17 C22 146.1(3)
C4 C3 C13 C12 76.9(3)
C4 C3 C14 C15 26.5(3)
C5 N1 C1 N2 -179.5(3)
C5 N1 C2 C3 150.7(3)
C5 N1 C2 C11 -92.1(3)
C5 C6 C7 C8 -0.2(5)
C6 C5 C10 C9 2.6(5)
C6 C7 C8 C9 1.7(5)
C7 C8 C9 C10 -1.0(5)
C8 C9 C10 C5 -1.2(5)
C10 C5 C6 C7 -2.0(5)
C11 C2 C3 C4 -72.1(3)
C11 C2 C3 C13 43.8(3)
C11 C2 C3 C14 168.1(3)
C11 C12 C13 C3 20.5(3)
C13 C3 C4 N2 -152.6(3)
C13 C3 C4 C16 89.1(3)
C13 C3 C14 C15 -94.6(3)
C14 C3 C4 N2 82.9(3)
C14 C3 C4 C16 -35.4(3)
C14 C3 C13 C12 -164.3(3)
C14 C15 C16 C4 -15.5(4)
C17 N2 C1 N1 -171.7(3)
C17 N2 C4 C3 -168.3(3)
C17 N2 C4 C16 -55.3(3)
C17 C18 C19 C20 0.7(5)
C18 C17 C22 C21 -2.6(5)
C18 C19 C20 C21 -2.1(5)
C19 C20 C21 C22 1.2(5)
C20 C21 C22 C17 1.2(5)
C22 C17 C18 C19 1.7(5)
